data_7222666
loop_
_publ_author_name
'Jeitschko, W.'
'Moens, H.A.'
'Moeller, M.H.'
'Rodewald, U.C.'

_publ_section_title
;
 The crystal structure of the potential ferroelectric calcium
 rhenate(VI,VII) Ca11 Re4 O24 and its relation to the structure of Sr11
 Os4 O24
;
_journal_name_full
;
Zeitschrift fuer Naturforschung, Teil B. Anorganische Chemie, Organische 
Chemie (42,1987-)
;
_journal_page_first 31
_journal_page_last 36
_journal_volume 53
_journal_year 1998
_chemical_formula_sum 'Ca11 O24 Re4'
_chemical_name_systematic 'Ca11 Re4 O24'
_space_group_IT_number 80
_symmetry_space_group_name_Hall 'I 4bw'
_symmetry_space_group_name_H-M 'I 41'
_cell_angle_alpha 90
_cell_angle_beta 90
_cell_angle_gamma 90
_cell_formula_units_Z 4
_cell_length_a 11.07
_cell_length_b 11.07
_cell_length_c 16.093
_cell_volume 1972.115
_citation_journal_id_ASTM ZNBSEN
_cod_data_source_file Jeitschko_ZNBSEN_1998_459.cif
_cod_data_source_block Ca11O24Re4
_cod_database_code 7222666

loop_
_symmetry_equiv_pos_as_xyz
x,y,z
-y,x+1/2,z+1/4
-x+1/2,-y+1/2,z+1/2
y+1/2,-x,z+3/4
x+1/2,y+1/2,z+1/2
-y+1/2,x+1,z+3/4
-x+1,-y+1,z+1
y+1,-x+1/2,z+5/4

loop_
_atom_site_label
_atom_site_type_symbol
_atom_site_fract_x
_atom_site_fract_y
_atom_site_fract_z
_atom_site_occupancy
_atom_site_U_iso_or_equiv
Re1 Re+6 0.0005 0.25691 0 1 0.0
O2 O-2 0.1161 0.6107 0.2773 1 0.0
O10 O-2 0.5812 0.333 0.9148 1 0.0
O7 O-2 0.1854 0.1076 0.1737 1 0.0
O4 O-2 0.1309 0.1492 0.0091 1 0.0
O11 O-2 0.6034 0.1184 0.9776 1 0.0
O5 O-2 0.1387 0.6566 0.9873 1 0.0
Ca3 Ca+2 0.2805 0.019 0.0395 1 0.0
O1 O-2 0.0093 0.299 0.1157 1 0.0
O9 O-2 0.3838 0.1023 0.2709 1 0.0
Ca4 Ca+2 0.283 0.5191 0.9612 1 0.0
O12 O-2 0.6035 0.3156 0.077 1 0.0
Ca7 Ca+2 0 0 0.6268 1 0.0
O8 O-2 0.1668 0.0842 0.3363 1 0.0
Ca1 Ca+2 0.202 0.7332 0.1353 1 0.0
Re2 Re+6 0.24933 0.00012 0.25038 1 0.0
O3 O-2 0.1185 0.3802 0.9673 1 0.0
Ca2 Ca+2 0.2319 0.2991 0.1134 1 0.0
Ca5 Ca+2 0 0 0.9134 1 0.0
Ca6 Ca+2 0 0 0.1247 1 0.0
O6 O-2 0.2094 0.5096 0.1325 1 0.0
